data_7040765
loop_
_publ_author_name
'Lawson, James R.'
'Wilkins, Lewis C.'
'Andr\'e, Manon'
'Richards, Emma C.'
'Ali, Mohammed N.'
'Platts, James A.'
'Melen, Rebecca L.'

_publ_section_title
;
 Synthesis and reactivity of N,N'-1,4-diazabutadiene derived borocations.
;
_journal_issue 41
_journal_name_full 'Dalton transactions (Cambridge, England : 2003)'
_journal_page_first 16177
_journal_page_last 16181
_journal_paper_doi 10.1039/c6dt03360a
_journal_volume 45
_journal_year 2016
_chemical_formula_moiety 'C28 H33 Al B Cl5 N2'
_chemical_formula_sum 'C28 H33 Al B Cl5 N2'
_chemical_formula_weight 612.60
_chemical_name_systematic
;
 ?
;
_space_group_crystal_system triclinic
_space_group_IT_number 2
_space_group_name_Hall '-P 1'
_space_group_name_H-M_alt 'P -1'
_symmetry_space_group_name_Hall '-P 1'
_symmetry_space_group_name_H-M 'P -1'
_atom_sites_solution_hydrogens geom
_atom_sites_solution_primary direct
_audit_creation_method SHELXL-2013
_audit_update_record
;
2016-08-14 deposited with the CCDC.
2016-09-28 downloaded from the CCDC.
;
_cell_angle_alpha 88.786(4)
_cell_angle_beta 79.599(4)
_cell_angle_gamma 74.904(4)
_cell_formula_units_Z 2
_cell_length_a 9.7882(4)
_cell_length_b 11.2460(5)
_cell_length_c 14.7984(6)
_cell_measurement_reflns_used 4941
_cell_measurement_temperature 150(2)
_cell_measurement_theta_max 29.0170
_cell_measurement_theta_min 3.8010
_cell_volume 1546.35(12)
_computing_cell_refinement
;
CrysAlisPro, Agilent Technologies,
Version 1.171.37.35g (release 09-12-2014 CrysAlis171 .NET)
(compiled Dec  9 2014,15:38:47)
;
_computing_data_collection
;
CrysAlisPro, Agilent Technologies,
Version 1.171.37.35g (release 09-12-2014 CrysAlis171 .NET)
(compiled Dec  9 2014,15:38:47)
;
_computing_data_reduction
;
CrysAlisPro, Agilent Technologies,
Version 1.171.37.35g (release 09-12-2014 CrysAlis171 .NET)
(compiled Dec  9 2014,15:38:47)
;
_computing_molecular_graphics 'XSHELL and Mercury'
_computing_publication_material XCIF
_computing_structure_refinement 'SHELXL-2013 (Sheldrick, 2013)'
_computing_structure_solution SHELXS
_diffrn_ambient_temperature 150(2)
_diffrn_measured_fraction_theta_full 0.997
_diffrn_measured_fraction_theta_max 0.828
_diffrn_measurement_device_type 'Agilent Supernova Dual Atlas with CCD detector'
_diffrn_measurement_method 'omega scans'
_diffrn_radiation_type MoK\a
_diffrn_radiation_wavelength 0.71073
_diffrn_reflns_av_R_equivalents 0.0197
_diffrn_reflns_av_unetI/netI 0.0373
_diffrn_reflns_Laue_measured_fraction_full 0.997
_diffrn_reflns_Laue_measured_fraction_max 0.828
_diffrn_reflns_limit_h_max 11
_diffrn_reflns_limit_h_min -13
_diffrn_reflns_limit_k_max 14
_diffrn_reflns_limit_k_min -14
_diffrn_reflns_limit_l_max 18
_diffrn_reflns_limit_l_min -20
_diffrn_reflns_number 12778
_diffrn_reflns_point_group_measured_fraction_full 0.997
_diffrn_reflns_point_group_measured_fraction_max 0.828
_diffrn_reflns_theta_full 25.242
_diffrn_reflns_theta_max 29.820
_diffrn_reflns_theta_min 3.329
_diffrn_source 'sealed tube'
_exptl_absorpt_coefficient_mu 0.518
_exptl_absorpt_correction_T_max 0.996
_exptl_absorpt_correction_T_min 0.993
_exptl_absorpt_correction_type gaussian
_exptl_absorpt_process_details
;
CrysAlisPro, Agilent Technologies,
Version 1.171.37.35g (release 09-12-2014 CrysAlis171 .NET)
(compiled Dec  9 2014,15:38:47)
Numerical absorption correction based on gaussian integration over
            a multifaceted crystal model
Empirical absorption correction using spherical harmonics,
 implemented in SCALE3 ABSPACK scaling algorithm. 
;
_exptl_crystal_colour colourless
_exptl_crystal_density_diffrn 1.316
_exptl_crystal_description block
_exptl_crystal_F_000 636
_exptl_crystal_size_max 0.354
_exptl_crystal_size_mid 0.252
_exptl_crystal_size_min 0.236
_refine_diff_density_max 0.656
_refine_diff_density_min -0.631
_refine_diff_density_rms 0.057
_refine_ls_extinction_method none
_refine_ls_goodness_of_fit_ref 1.006
_refine_ls_hydrogen_treatment constr
_refine_ls_matrix_type full
_refine_ls_number_parameters 334
_refine_ls_number_reflns 7336
_refine_ls_number_restraints 0
_refine_ls_restrained_S_all 1.006
_refine_ls_R_factor_all 0.0623
_refine_ls_R_factor_gt 0.0451
_refine_ls_shift/su_max 0.000
_refine_ls_shift/su_mean 0.000
_refine_ls_structure_factor_coef Fsqd
_refine_ls_weighting_details 'w=1/[\s^2^(Fo^2^)+(0.0436P)^2^+1.2962P] where P=(Fo^2^+2Fc^2^)/3'
_refine_ls_weighting_scheme calc
_refine_ls_wR_factor_gt 0.1017
_refine_ls_wR_factor_ref 0.1168
_reflns_Friedel_coverage 0.000
_reflns_number_gt 5744
_reflns_number_total 7336
_reflns_threshold_expression 'I > 2\s(I)'
_cod_data_source_file c6dt03360a2.cif
_cod_data_source_block rm15117
_cod_depositor_comments 'Adding full bibliography for 7040765--7040767.cif.'
_cod_database_code 7040765
_shelx_space_group_comment
;
The symmetry employed for this shelxl refinement is uniquely defined
by the following loop, which should always be used as a source of
symmetry information in preference to the above space-group names.
They are only intended as comments.
;
_shelx_estimated_absorpt_t_min 0.838
_shelx_estimated_absorpt_t_max 0.888
_shelxl_version_number 2013-3

loop_
_space_group_symop_operation_xyz
'x, y, z'
'-x, -y, -z'

loop_
_atom_site_label
_atom_site_type_symbol
_atom_site_fract_x
_atom_site_fract_y
_atom_site_fract_z
_atom_site_U_iso_or_equiv
_atom_site_adp_type
_atom_site_occupancy
_atom_site_site_symmetry_order
_atom_site_calc_flag
_atom_site_refinement_flags_posn
_atom_site_refinement_flags_adp
Cl5 Cl -0.39849(5) 0.79875(6) 0.32167(4) 0.03657(15) Uani 1 1 d . .
Al2 Al 0.47561(7) 0.31271(6) 0.32053(4) 0.02578(14) Uani 1 1 d . .
Cl3 Cl 0.36109(7) 0.28877(8) 0.45306(4) 0.05289(19) Uani 1 1 d . .
Cl2 Cl 0.33452(7) 0.32998(7) 0.22474(4) 0.05007(18) Uani 1 1 d . .
Cl1 Cl 0.65444(7) 0.15468(6) 0.28491(5) 0.05257(19) Uani 1 1 d . .
Cl4 Cl 0.55153(7) 0.47272(7) 0.32098(6) 0.0597(2) Uani 1 1 d . .
B1 B 0.0091(2) 0.77980(19) 0.22933(15) 0.0200(4) Uani 1 1 d . .
C11 C 0.1410(2) 0.74502(18) 0.15093(13) 0.0220(4) Uani 1 1 d . .
C12 C 0.1306(2) 0.7790(2) 0.06018(14) 0.0266(4) Uani 1 1 d . .
H12 H 0.0398 0.8212 0.0459 0.032 Uiso 1 1 calc R U
C16 C 0.2758(2) 0.6825(2) 0.16947(15) 0.0300(5) Uani 1 1 d . .
H16 H 0.2855 0.6595 0.2306 0.036 Uiso 1 1 calc R U
C13 C 0.2517(2) 0.7517(2) -0.00933(15) 0.0330(5) Uani 1 1 d . .
H13 H 0.2438 0.7765 -0.0704 0.040 Uiso 1 1 calc R U
C15 C 0.3960(2) 0.6535(2) 0.09982(17) 0.0391(5) Uani 1 1 d . .
H15 H 0.4868 0.6098 0.1132 0.047 Uiso 1 1 calc R U
C14 C 0.3832(2) 0.6883(2) 0.01093(17) 0.0385(5) Uani 1 1 d . .
H14 H 0.4656 0.6685 -0.0366 0.046 Uiso 1 1 calc R U
C21 C -0.17998(19) 0.71546(18) 0.14406(12) 0.0197(4) Uani 1 1 d . .
C22 C -0.1441(2) 0.58678(18) 0.14077(13) 0.0226(4) Uani 1 1 d . .
C26 C -0.2419(2) 0.79012(18) 0.07820(13) 0.0224(4) Uani 1 1 d . .
C24 C -0.2327(2) 0.6023(2) -0.00222(14) 0.0290(4) Uani 1 1 d . .
H24 H -0.2502 0.5630 -0.0536 0.035 Uiso 1 1 calc R U
C25 C -0.2669(2) 0.7294(2) 0.00407(14) 0.0270(4) Uani 1 1 d . .
H25 H -0.3083 0.7763 -0.0430 0.032 Uiso 1 1 calc R U
C23 C -0.1731(2) 0.5318(2) 0.06585(15) 0.0278(4) Uani 1 1 d . .
H23 H -0.1517 0.4445 0.0611 0.033 Uiso 1 1 calc R U
C31 C 0.0981(2) 0.85432(18) 0.36510(13) 0.0229(4) Uani 1 1 d . .
C36 C 0.1238(2) 0.9702(2) 0.35169(16) 0.0317(5) Uani 1 1 d . .
C32 C 0.1690(2) 0.7681(2) 0.42248(14) 0.0314(5) Uani 1 1 d . .
C34 C 0.2952(2) 0.9148(3) 0.45433(18) 0.0474(7) Uani 1 1 d . .
H34 H 0.3632 0.9358 0.4852 0.057 Uiso 1 1 calc R U
C35 C 0.2244(3) 0.9990(2) 0.39782(19) 0.0447(6) Uani 1 1 d . .
H35 H 0.2441 1.0773 0.3902 0.054 Uiso 1 1 calc R U
C33 C 0.2684(3) 0.8017(3) 0.46618(16) 0.0423(6) Uani 1 1 d . .
H33 H 0.3185 0.7448 0.5050 0.051 Uiso 1 1 calc R U
N1 N -0.14132(16) 0.77108(14) 0.22077(10) 0.0201(3) Uani 1 1 d . .
N2 N -0.00552(17) 0.82205(15) 0.31856(11) 0.0217(3) Uani 1 1 d . .
C1 C -0.2273(2) 0.80486(18) 0.29853(13) 0.0233(4) Uani 1 1 d . .
C2 C -0.1539(2) 0.8441(2) 0.36753(13) 0.0252(4) Uani 1 1 d . .
H2A H -0.1957 0.9323 0.3853 0.030 Uiso 1 1 calc R U
H2B H -0.1598 0.7941 0.4233 0.030 Uiso 1 1 calc R U
C4 C -0.0769(2) 0.51387(19) 0.21603(15) 0.0297(5) Uani 1 1 d . .
H4A H -0.1407 0.5417 0.2758 0.036 Uiso 1 1 calc R U
H4B H 0.0158 0.5332 0.2175 0.036 Uiso 1 1 calc R U
C5 C -0.2839(2) 0.92894(19) 0.08414(15) 0.0309(5) Uani 1 1 d . .
H5A H -0.2528 0.9612 0.0233 0.037 Uiso 1 1 calc R U
H5B H -0.2332 0.9566 0.1285 0.037 Uiso 1 1 calc R U
C3 C -0.0495(3) 0.3751(2) 0.20654(17) 0.0366(5) Uani 1 1 d . .
H3A H -0.0079 0.3359 0.2586 0.055 Uiso 1 1 calc R U
H3B H 0.0175 0.3455 0.1491 0.055 Uiso 1 1 calc R U
H3C H -0.1405 0.3544 0.2058 0.055 Uiso 1 1 calc R U
C9 C 0.1439(3) 0.6417(2) 0.43752(17) 0.0413(6) Uani 1 1 d . .
H9A H 0.0751 0.6308 0.3989 0.050 Uiso 1 1 calc R U
H9B H 0.2359 0.5789 0.4171 0.050 Uiso 1 1 calc R U
C6 C -0.4457(3) 0.9822(2) 0.11425(17) 0.0425(6) Uani 1 1 d . .
H6A H -0.4678 1.0723 0.1174 0.064 Uiso 1 1 calc R U
H6B H -0.4769 0.9516 0.1749 0.064 Uiso 1 1 calc R U
H6C H -0.4964 0.9569 0.0697 0.064 Uiso 1 1 calc R U
C8 C 0.0520(3) 1.0609(2) 0.2878(2) 0.0439(6) Uani 1 1 d . .
H8A H 0.0236 1.1443 0.3168 0.053 Uiso 1 1 calc R U
H8B H -0.0366 1.0401 0.2783 0.053 Uiso 1 1 calc R U
C7 C 0.1488(3) 1.0626(2) 0.1944(2) 0.0503(7) Uani 1 1 d . .
H7A H 0.0968 1.1229 0.1555 0.076 Uiso 1 1 calc R U
H7B H 0.1758 0.9806 0.1647 0.076 Uiso 1 1 calc R U
H7C H 0.2357 1.0853 0.2032 0.076 Uiso 1 1 calc R U
C10 C 0.0862(4) 0.6198(3) 0.5362(2) 0.0673(9) Uani 1 1 d . .
H10A H 0.0711 0.5369 0.5413 0.101 Uiso 1 1 calc R U
H10B H -0.0055 0.6810 0.5569 0.101 Uiso 1 1 calc R U
H10C H 0.1554 0.6272 0.5747 0.101 Uiso 1 1 calc R U

loop_
_atom_site_aniso_label
_atom_site_aniso_U_11
_atom_site_aniso_U_22
_atom_site_aniso_U_33
_atom_site_aniso_U_23
_atom_site_aniso_U_13
_atom_site_aniso_U_12
Cl5 0.0209(2) 0.0641(4) 0.0245(3) -0.0001(2) -0.00098(19) -0.0129(2)
Al2 0.0257(3) 0.0298(3) 0.0231(3) 0.0019(2) -0.0067(2) -0.0079(3)
Cl3 0.0506(4) 0.0821(5) 0.0294(3) 0.0172(3) -0.0035(3) -0.0272(4)
Cl2 0.0518(4) 0.0612(4) 0.0386(3) 0.0002(3) -0.0281(3) -0.0035(3)
Cl1 0.0470(4) 0.0459(4) 0.0567(4) -0.0120(3) -0.0200(3) 0.0105(3)
Cl4 0.0443(4) 0.0442(4) 0.0941(6) -0.0008(4) -0.0024(4) -0.0246(3)
B1 0.0207(10) 0.0183(10) 0.0217(10) 0.0030(8) -0.0055(8) -0.0053(8)
C11 0.0235(9) 0.0219(9) 0.0220(9) -0.0031(7) -0.0006(7) -0.0104(8)
C12 0.0271(10) 0.0307(11) 0.0241(10) -0.0020(8) -0.0029(8) -0.0126(8)
C16 0.0248(10) 0.0335(11) 0.0302(11) 0.0001(9) -0.0018(8) -0.0071(9)
C13 0.0391(12) 0.0421(13) 0.0218(10) -0.0038(9) 0.0019(9) -0.0220(10)
C15 0.0237(11) 0.0458(14) 0.0431(14) -0.0042(11) 0.0017(9) -0.0056(10)
C14 0.0294(11) 0.0486(14) 0.0349(13) -0.0108(11) 0.0092(9) -0.0152(10)
C21 0.0178(9) 0.0248(9) 0.0172(9) -0.0012(7) -0.0023(7) -0.0073(7)
C22 0.0199(9) 0.0247(10) 0.0232(10) 0.0012(8) -0.0015(7) -0.0073(7)
C26 0.0207(9) 0.0259(10) 0.0200(9) 0.0002(7) -0.0032(7) -0.0054(8)
C24 0.0267(10) 0.0390(12) 0.0237(10) -0.0070(9) -0.0048(8) -0.0120(9)
C25 0.0244(10) 0.0372(12) 0.0206(10) 0.0013(8) -0.0063(8) -0.0088(9)
C23 0.0265(10) 0.0256(10) 0.0317(11) -0.0051(8) -0.0027(8) -0.0088(8)
C31 0.0204(9) 0.0279(10) 0.0196(9) -0.0061(8) -0.0030(7) -0.0046(8)
C36 0.0255(10) 0.0279(11) 0.0383(12) -0.0099(9) 0.0039(9) -0.0067(9)
C32 0.0320(11) 0.0374(12) 0.0225(10) -0.0061(9) -0.0071(8) -0.0032(9)
C34 0.0249(11) 0.0709(19) 0.0446(15) -0.0340(14) -0.0041(10) -0.0084(12)
C35 0.0345(12) 0.0428(14) 0.0557(16) -0.0268(12) 0.0081(11) -0.0171(11)
C33 0.0313(12) 0.0630(17) 0.0303(12) -0.0101(11) -0.0114(10) -0.0033(11)
N1 0.0210(8) 0.0222(8) 0.0170(8) 0.0017(6) -0.0033(6) -0.0055(6)
N2 0.0203(8) 0.0254(8) 0.0187(8) -0.0010(6) -0.0029(6) -0.0049(6)
C1 0.0219(9) 0.0277(10) 0.0193(9) 0.0019(8) -0.0034(7) -0.0047(8)
C2 0.0230(9) 0.0345(11) 0.0170(9) -0.0020(8) -0.0011(7) -0.0073(8)
C4 0.0326(11) 0.0252(10) 0.0322(11) 0.0057(9) -0.0089(9) -0.0073(9)
C5 0.0360(12) 0.0272(11) 0.0298(11) 0.0034(9) -0.0129(9) -0.0042(9)
C3 0.0419(13) 0.0236(11) 0.0393(13) 0.0078(9) -0.0008(10) -0.0048(9)
C9 0.0503(15) 0.0377(13) 0.0339(13) 0.0081(10) -0.0140(11) -0.0040(11)
C6 0.0417(13) 0.0392(13) 0.0385(13) -0.0027(11) -0.0122(11) 0.0076(11)
C8 0.0416(14) 0.0236(11) 0.0616(17) 0.0043(11) -0.0004(12) -0.0064(10)
C7 0.0663(18) 0.0295(13) 0.0523(17) -0.0009(11) -0.0007(13) -0.0141(12)
C10 0.089(2) 0.079(2) 0.0397(16) 0.0142(16) -0.0144(16) -0.032(2)

loop_
_atom_type_symbol
_atom_type_description
_atom_type_scat_dispersion_real
_atom_type_scat_dispersion_imag
_atom_type_scat_source
C C 0.0033 0.0016 'International Tables Vol C Tables 4.2.6.8 and 6.1.1.4'
H H 0.0000 0.0000 'International Tables Vol C Tables 4.2.6.8 and 6.1.1.4'
B B 0.0013 0.0007 'International Tables Vol C Tables 4.2.6.8 and 6.1.1.4'
N N 0.0061 0.0033 'International Tables Vol C Tables 4.2.6.8 and 6.1.1.4'
Al Al 0.0645 0.0514 'International Tables Vol C Tables 4.2.6.8 and 6.1.1.4'
Cl Cl 0.1484 0.1585 'International Tables Vol C Tables 4.2.6.8 and 6.1.1.4'

loop_
_geom_angle_atom_site_label_1
_geom_angle_atom_site_label_2
_geom_angle_atom_site_label_3
_geom_angle
Cl4 Al2 Cl2 110.04(4)
Cl4 Al2 Cl3 110.08(4)
Cl2 Al2 Cl3 108.47(4)
Cl4 Al2 Cl1 109.48(4)
Cl2 Al2 Cl1 109.96(4)
Cl3 Al2 Cl1 108.78(4)
N2 B1 N1 104.63(16)
N2 B1 C11 131.43(18)
N1 B1 C11 123.94(17)
C16 C11 C12 118.18(18)
C16 C11 B1 120.46(18)
C12 C11 B1 121.32(18)
C13 C12 C11 120.8(2)
C13 C12 H12 119.6
C11 C12 H12 119.6
C15 C16 C11 120.9(2)
C15 C16 H16 119.5
C11 C16 H16 119.5
C14 C13 C12 119.7(2)
C14 C13 H13 120.2
C12 C13 H13 120.2
C14 C15 C16 119.9(2)
C14 C15 H15 120.1
C16 C15 H15 120.1
C13 C14 C15 120.5(2)
C13 C14 H14 119.7
C15 C14 H14 119.7
C26 C21 C22 124.56(18)
C26 C21 N1 119.81(17)
C22 C21 N1 115.55(16)
C23 C22 C21 116.54(18)
C23 C22 C4 122.99(18)
C21 C22 C4 120.47(18)
C21 C26 C25 116.17(18)
C21 C26 C5 123.92(18)
C25 C26 C5 119.91(18)
C25 C24 C23 120.46(19)
C25 C24 H24 119.8
C23 C24 H24 119.8
C24 C25 C26 121.28(19)
C24 C25 H25 119.4
C26 C25 H25 119.4
C24 C23 C22 120.99(19)
C24 C23 H23 119.5
C22 C23 H23 119.5
C36 C31 C32 122.26(19)
C36 C31 N2 118.84(18)
C32 C31 N2 118.91(18)
C31 C36 C35 117.6(2)
C31 C36 C8 122.4(2)
C35 C36 C8 120.0(2)
C33 C32 C31 117.6(2)
C33 C32 C9 119.1(2)
C31 C32 C9 123.2(2)
C33 C34 C35 120.5(2)
C33 C34 H34 119.7
C35 C34 H34 119.7
C34 C35 C36 120.8(2)
C34 C35 H35 119.6
C36 C35 H35 119.6
C34 C33 C32 121.2(2)
C34 C33 H33 119.4
C32 C33 H33 119.4
C1 N1 C21 123.96(16)
C1 N1 B1 108.89(16)
C21 N1 B1 126.46(15)
B1 N2 C31 130.18(16)
B1 N2 C2 111.55(16)
C31 N2 C2 118.09(15)
N1 C1 C2 112.18(17)
N1 C1 Cl5 124.62(16)
C2 C1 Cl5 123.13(14)
N2 C2 C1 102.67(15)
N2 C2 H2A 111.2
C1 C2 H2A 111.2
N2 C2 H2B 111.2
C1 C2 H2B 111.2
H2A C2 H2B 109.1
C22 C4 C3 115.19(19)
C22 C4 H4A 108.5
C3 C4 H4A 108.5
C22 C4 H4B 108.5
C3 C4 H4B 108.5
H4A C4 H4B 107.5
C26 C5 C6 112.39(19)
C26 C5 H5A 109.1
C6 C5 H5A 109.1
C26 C5 H5B 109.1
C6 C5 H5B 109.1
H5A C5 H5B 107.9
C4 C3 H3A 109.5
C4 C3 H3B 109.5
H3A C3 H3B 109.5
C4 C3 H3C 109.5
H3A C3 H3C 109.5
H3B C3 H3C 109.5
C10 C9 C32 113.5(2)
C10 C9 H9A 108.9
C32 C9 H9A 108.9
C10 C9 H9B 108.9
C32 C9 H9B 108.9
H9A C9 H9B 107.7
C5 C6 H6A 109.5
C5 C6 H6B 109.5
H6A C6 H6B 109.5
C5 C6 H6C 109.5
H6A C6 H6C 109.5
H6B C6 H6C 109.5
C36 C8 C7 112.8(2)
C36 C8 H8A 109.0
C7 C8 H8A 109.0
C36 C8 H8B 109.0
C7 C8 H8B 109.0
H8A C8 H8B 107.8
C8 C7 H7A 109.5
C8 C7 H7B 109.5
H7A C7 H7B 109.5
C8 C7 H7C 109.5
H7A C7 H7C 109.5
H7B C7 H7C 109.5
C9 C10 H10A 109.5
C9 C10 H10B 109.5
H10A C10 H10B 109.5
C9 C10 H10C 109.5
H10A C10 H10C 109.5
H10B C10 H10C 109.5

loop_
_geom_bond_atom_site_label_1
_geom_bond_atom_site_label_2
_geom_bond_distance
Cl5 C1 1.668(2)
Al2 Cl4 2.1187(9)
Al2 Cl2 2.1236(8)
Al2 Cl3 2.1252(9)
Al2 Cl1 2.1416(9)
B1 N2 1.383(3)
B1 N1 1.528(3)
B1 C11 1.544(3)
C11 C16 1.396(3)
C11 C12 1.403(3)
C12 C13 1.393(3)
C12 H12 0.9500
C16 C15 1.389(3)
C16 H16 0.9500
C13 C14 1.381(3)
C13 H13 0.9500
C15 C14 1.383(4)
C15 H15 0.9500
C14 H14 0.9500
C21 C26 1.391(3)
C21 C22 1.397(3)
C21 N1 1.460(2)
C22 C23 1.388(3)
C22 C4 1.513(3)
C26 C25 1.395(3)
C26 C5 1.507(3)
C24 C25 1.381(3)
C24 C23 1.386(3)
C24 H24 0.9500
C25 H25 0.9500
C23 H23 0.9500
C31 C36 1.394(3)
C31 C32 1.403(3)
C31 N2 1.446(2)
C36 C35 1.399(3)
C36 C8 1.501(3)
C32 C33 1.391(3)
C32 C9 1.510(3)
C34 C33 1.367(4)
C34 C35 1.382(4)
C34 H34 0.9500
C35 H35 0.9500
C33 H33 0.9500
N1 C1 1.296(2)
N2 C2 1.461(2)
C1 C2 1.484(3)
C2 H2A 0.9900
C2 H2B 0.9900
C4 C3 1.518(3)
C4 H4A 0.9900
C4 H4B 0.9900
C5 C6 1.526(3)
C5 H5A 0.9900
C5 H5B 0.9900
C3 H3A 0.9800
C3 H3B 0.9800
C3 H3C 0.9800
C9 C10 1.508(4)
C9 H9A 0.9900
C9 H9B 0.9900
C6 H6A 0.9800
C6 H6B 0.9800
C6 H6C 0.9800
C8 C7 1.531(4)
C8 H8A 0.9900
C8 H8B 0.9900
C7 H7A 0.9800
C7 H7B 0.9800
C7 H7C 0.9800
C10 H10A 0.9800
C10 H10B 0.9800
C10 H10C 0.9800
